data_1506777
loop_
_publ_author_name
'Lumb, Jean-Philip'
'Trauner, Dirk'

_publ_section_title
;
 Pericyclic reactions of prenylated naphthoquinones: biomimetic syntheses
 of mollugin and microphyllaquinone.
;
_journal_issue 26
_journal_name_full 'Organic letters'
_journal_page_first 5865
_journal_page_last 5868
_journal_paper_doi 10.1021/ol052472u
_journal_volume 7
_journal_year 2005
_chemical_formula_moiety 'C27 H19 O6 '
_chemical_formula_sum 'C27 H19 O6'
_chemical_formula_weight 439.44
_space_group_IT_number 2
_symmetry_cell_setting triclinic
_symmetry_Int_Tables_number 2
_symmetry_space_group_name_Hall '-P 1'
_symmetry_space_group_name_H-M 'P -1'
_audit_creation_date 'Wed Aug 24 11:22:13 2005'
_audit_creation_method 'by teXsan'
_cell_angle_alpha 85.941(4)
_cell_angle_beta 80.845(3)
_cell_angle_gamma 88.910(4)
_cell_formula_units_Z 2
_cell_length_a 8.798(2)
_cell_length_b 9.098(2)
_cell_length_c 13.336(3)
_cell_measurement_reflns_used 7189
_cell_measurement_temperature 113.2
_cell_measurement_theta_max 25.2
_cell_measurement_theta_min 3.2
_cell_volume 1051.2(4)
_computing_cell_refinement 'Bruker-AXS SAINT v6.40'
_computing_data_collection 'Bruker-AXS SMART v5.054'
_computing_data_reduction 'Bruker-AXS SAINT v6.40'
_computing_publication_material teXsan
_computing_structure_refinement teXsan
_computing_structure_solution SIR92
_diffrn_measured_fraction_theta_full 0.9149
_diffrn_measured_fraction_theta_max 0.9149
_diffrn_measurement_device_type 'Bruker SMART 1000'
_diffrn_measurement_method \w-scans
_diffrn_radiation_type 'Mo K\a'
_diffrn_radiation_wavelength 0.7107
_diffrn_reflns_av_R_equivalents 0.017
_diffrn_reflns_limit_h_max 10
_diffrn_reflns_limit_h_min 0
_diffrn_reflns_limit_k_max 11
_diffrn_reflns_limit_k_min -11
_diffrn_reflns_limit_l_max 16
_diffrn_reflns_limit_l_min -16
_diffrn_reflns_number 6736
_diffrn_reflns_theta_full 26.34
_diffrn_reflns_theta_max 26.34
_diffrn_standards_decay_% 0
_diffrn_standards_interval_count 0
_diffrn_standards_interval_time 0
_diffrn_standards_number 0
_exptl_absorpt_coefficient_mu 0.098
_exptl_absorpt_correction_T_max 0.990
_exptl_absorpt_correction_T_min 0.802
_exptl_absorpt_correction_type empirical
_exptl_absorpt_process_details 'Blessing, 1995'
_exptl_crystal_colour yellow
_exptl_crystal_density_diffrn 1.388
_exptl_crystal_density_method 'not measured'
_exptl_crystal_description block
_exptl_crystal_F_000 458.00
_exptl_crystal_size_max 0.140
_exptl_crystal_size_mid 0.140
_exptl_crystal_size_min 0.100
_refine_diff_density_max 0.34
_refine_diff_density_min -0.38
_refine_ls_extinction_method none
_refine_ls_goodness_of_fit_ref 3.228
_refine_ls_hydrogen_treatment constr
_refine_ls_number_parameters 295
_refine_ls_number_reflns 2309
_refine_ls_R_factor_all 0.1293
_refine_ls_R_factor_gt 0.0777
_refine_ls_shift/su_max 0.0002
_refine_ls_structure_factor_coef F
_refine_ls_weighting_details 'w = 1/[\s^2^(Fo) + 0.00022|Fo|^2^]'
_refine_ls_weighting_scheme calc
_refine_ls_wR_factor_all 0.1062
_refine_ls_wR_factor_ref 0.0980
_reflns_number_gt 2309
_reflns_number_total 3902
_reflns_threshold_expression F^2^>3.0\s(F^2^)
_cod_data_source_file ol052472usi20051012_095144.cif
_cod_data_source_block jgl3116_for_JP_Lumb
_cod_original_sg_symbol_H-M 'P -1       '
_cod_original_formula_sum 'C27 H19 O6 '
_cod_database_code 1506777

loop_
_symmetry_equiv_pos_as_xyz
x,y,z
-x,-y,-z

loop_
_atom_site_label
_atom_site_type_symbol
_atom_site_fract_x
_atom_site_fract_y
_atom_site_fract_z
_atom_site_U_iso_or_equiv
_atom_site_adp_type
_atom_site_occupancy
_atom_site_calc_flag
_atom_site_refinement_flags
O1 O 0.1258(4) 0.0616(3) 1.0568(2) 0.048(1) Uani 1.00 d .
O2 O 0.4911(4) 0.0368(3) 0.6996(2) 0.051(1) Uani 1.00 d .
O3 O 0.1140(4) 0.3415(5) 0.4886(3) 0.079(1) Uani 1.00 d .
O4 O 0.4966(4) 0.3884(4) 0.7520(3) 0.064(1) Uani 1.00 d .
O5 O 0.0934(9) 0.0375(9) 0.6247(6) 0.044(2) Uiso 0.50 d P
O6 O -0.0806(8) 0.1905(8) 0.7028(5) 0.044(2) Uiso 0.50 d P
O7 O -0.0392(8) 0.1249(7) 0.6727(5) 0.038(2) Uiso 0.50 d P
O8 O 0.164(1) -0.0115(10) 0.6140(6) 0.070(3) Uiso 0.50 d P
C1 C 0.2893(5) 0.1558(4) 0.7997(3) 0.028(1) Uani 1.00 d .
C2 C 0.1935(5) 0.1635(4) 0.8882(3) 0.031(1) Uani 1.00 d .
C3 C 0.2092(5) 0.0535(4) 0.9753(3) 0.031(1) Uani 1.00 d .
C4 C 0.3267(5) -0.0649(4) 0.9600(3) 0.028(1) Uani 1.00 d .
C5 C 0.3434(5) -0.1700(4) 1.0391(3) 0.033(1) Uani 1.00 d .
C6 C 0.4515(6) -0.2810(5) 1.0237(4) 0.042(2) Uani 1.00 d .
C7 C 0.5496(6) -0.2852(5) 0.9313(4) 0.047(2) Uani 1.00 d .
C8 C 0.5367(5) -0.1802(5) 0.8540(3) 0.042(1) Uani 1.00 d .
C9 C 0.4254(5) -0.0705(4) 0.8673(3) 0.032(1) Uani 1.00 d .
C10 C 0.4091(5) 0.0412(5) 0.7823(3) 0.034(1) Uani 1.00 d .
C11 C 0.2833(5) 0.2676(4) 0.7118(3) 0.027(1) Uani 1.00 d .
C12 C 0.1887(5) 0.2554(5) 0.6440(4) 0.038(1) Uani 1.00 d .
C13 C 0.1873(5) 0.3670(5) 0.5564(4) 0.045(2) Uani 1.00 d .
C14 C 0.2745(5) 0.5018(5) 0.5550(4) 0.039(1) Uani 1.00 d .
C15 C 0.2589(6) 0.6199(6) 0.4839(4) 0.065(2) Uani 1.00 d .
C16 C 0.3425(8) 0.7445(7) 0.4830(6) 0.080(2) Uani 1.00 d .
C17 C 0.4416(10) 0.7553(6) 0.5505(5) 0.079(2) Uani 1.00 d .
C18 C 0.4618(7) 0.6402(5) 0.6202(4) 0.059(2) Uani 1.00 d .
C19 C 0.3769(5) 0.5139(4) 0.6233(3) 0.037(1) Uani 1.00 d .
C20 C 0.3946(5) 0.3908(5) 0.7001(3) 0.034(1) Uani 1.00 d .
C21 C 0.0703(6) 0.2803(6) 0.9062(4) 0.055(2) Uani 1.00 d .
C22 C 0.1258(6) 0.4332(6) 0.8834(4) 0.049(2) Uani 1.00 d .
C23 C 0.0707(6) 0.5419(5) 0.8280(4) 0.046(2) Uani 1.00 d .
C24 C -0.0635(7) 0.5281(7) 0.7717(5) 0.080(2) Uani 1.00 d .
C25 C 0.1421(7) 0.6916(6) 0.8152(4) 0.062(2) Uani 1.00 d .
C26 C -0.033(1) -0.074(1) 0.6309(8) 0.049(3) Uiso 0.50 d P
C27 C -0.132(1) -0.012(1) 0.6757(8) 0.049(3) Uiso 0.50 d P
C28 C 0.080(1) 0.135(1) 0.6524(6) 0.109(3) Uani 1.00 d .
H1 H 0.2802 -0.1650 1.1035 0.0399 Uiso 1.00 calc .
H2 H 0.4591 -0.3551 1.0766 0.0506 Uiso 1.00 calc .
H3 H 0.6256 -0.3607 0.9216 0.0565 Uiso 1.00 calc .
H4 H 0.6043 -0.1828 0.7911 0.0504 Uiso 1.00 calc .
H5 H 0.1900 0.6131 0.4363 0.0778 Uiso 1.00 calc .
H6 H 0.3314 0.8245 0.4349 0.0958 Uiso 1.00 calc .
H7 H 0.4979 0.8435 0.5495 0.0953 Uiso 1.00 calc .
H8 H 0.5337 0.6480 0.6656 0.0711 Uiso 1.00 calc .
H9 H -0.0049 0.2644 0.8644 0.0662 Uiso 1.00 calc .
H10 H 0.0244 0.2699 0.9758 0.0662 Uiso 1.00 calc .
H11 H 0.2131 0.4568 0.9127 0.0589 Uiso 1.00 calc .
H12 H -0.0808 0.6197 0.7363 0.0965 Uiso 1.00 calc .
H13 H -0.0414 0.4543 0.7244 0.0965 Uiso 1.00 calc .
H14 H -0.1530 0.5017 0.8189 0.0965 Uiso 1.00 calc .
H15 H 0.2472 0.6840 0.7853 0.0742 Uiso 1.00 calc .
H16 H 0.0891 0.7547 0.7724 0.0742 Uiso 1.00 calc .
H17 H 0.1354 0.7311 0.8799 0.0742 Uiso 1.00 calc .

loop_
_atom_site_aniso_label
_atom_site_aniso_U_11
_atom_site_aniso_U_22
_atom_site_aniso_U_33
_atom_site_aniso_U_12
_atom_site_aniso_U_13
_atom_site_aniso_U_23
O1 0.054(2) 0.053(2) 0.031(2) 0.002(2) 0.007(2) 0.015(2)
O2 0.068(2) 0.048(2) 0.031(2) 0.019(2) 0.006(2) 0.007(2)
O3 0.054(2) 0.135(4) 0.049(3) -0.035(2) -0.029(2) 0.048(2)
O4 0.071(3) 0.091(3) 0.033(2) -0.048(2) -0.022(2) 0.019(2)
C1 0.031(2) 0.025(2) 0.028(3) -0.003(2) -0.006(2) 0.007(2)
C2 0.030(3) 0.031(2) 0.031(3) -0.001(2) -0.001(2) 0.009(2)
C3 0.031(3) 0.032(2) 0.030(3) -0.010(2) -0.003(2) 0.006(2)
C4 0.036(3) 0.021(2) 0.030(3) -0.009(2) -0.011(2) -0.001(2)
C5 0.045(3) 0.028(2) 0.028(3) -0.010(2) -0.014(2) 0.006(2)
C6 0.062(3) 0.027(2) 0.043(3) -0.008(2) -0.029(3) 0.010(2)
C7 0.065(4) 0.031(3) 0.048(3) 0.012(2) -0.020(3) -0.003(2)
C8 0.057(3) 0.035(3) 0.034(3) 0.013(2) -0.008(2) -0.000(2)
C9 0.045(3) 0.026(2) 0.028(3) -0.001(2) -0.014(2) 0.001(2)
C10 0.045(3) 0.032(2) 0.027(3) -0.001(2) -0.008(2) 0.001(2)
C11 0.030(2) 0.025(2) 0.024(2) 0.002(2) -0.001(2) 0.001(2)
C12 0.033(3) 0.045(3) 0.034(3) -0.010(2) -0.009(2) 0.014(2)
C13 0.033(3) 0.062(3) 0.037(3) -0.002(2) -0.005(2) 0.024(2)
C14 0.028(3) 0.042(3) 0.040(3) 0.009(2) 0.009(2) 0.020(2)
C15 0.041(3) 0.069(4) 0.068(4) 0.020(3) 0.018(3) 0.048(3)
C16 0.079(5) 0.048(4) 0.082(5) 0.037(4) 0.057(4) 0.042(4)
C17 0.128(6) 0.020(3) 0.065(5) -0.004(3) 0.059(4) -0.004(3)
C18 0.098(5) 0.037(3) 0.033(3) -0.025(3) 0.023(3) -0.008(2)
C19 0.050(3) 0.026(2) 0.028(3) -0.001(2) 0.017(2) -0.000(2)
C20 0.045(3) 0.034(3) 0.021(3) -0.005(2) 0.002(2) -0.000(2)
C21 0.051(3) 0.064(4) 0.040(3) 0.013(3) 0.014(2) 0.023(3)
C22 0.058(3) 0.051(3) 0.032(3) 0.023(3) 0.006(2) -0.000(2)
C23 0.047(3) 0.051(3) 0.032(3) 0.021(3) 0.008(2) 0.007(2)
C24 0.055(4) 0.075(4) 0.098(5) 0.010(3) 0.009(4) 0.033(4)
C25 0.085(4) 0.046(3) 0.055(4) 0.024(3) -0.009(3) -0.014(3)
C28 0.135(8) 0.145(8) 0.056(5) -0.097(7) -0.062(5) 0.062(5)

loop_
_atom_type_symbol
_atom_type_description
_atom_type_scat_dispersion_real
_atom_type_scat_dispersion_imag
_atom_type_scat_source
O O 0.011 0.006
;International Tables for Crystallography
(1992, Vol. C, Tables 4.2.6.8 and 6.1.1.1)
;
C C 0.003 0.002
;International Tables for Crystallography
(1992, Vol. C, Tables 4.2.6.8 and 6.1.1.1)
;
H H 0.000 0.000
;International Tables for Crystallography
(1992, Vol. C, Table 6.1.1.2)
;

loop_
_geom_angle_atom_site_label_1
_geom_angle_atom_site_label_2
_geom_angle_atom_site_label_3
_geom_angle
_geom_angle_publ_flag
O7 O5 O8 165(1) ?
O7 O5 C26 80.2(6) ?
O7 O5 C28 44.5(6) ?
O8 O5 C26 100(1) ?
O8 O5 C28 131(1) ?
C26 O5 C28 124(1) ?
O7 O6 C28 37.4(7) ?
O5 O7 O6 156(1) ?
O5 O7 C27 86.4(6) ?
O5 O7 C28 41.2(6) ?
O6 O7 C27 115.8(10) ?
O6 O7 C28 115(1) ?
C27 O7 C28 127.0(9) ?
O5 O8 C28 27.7(8) ?
C2 C1 C10 123.0(4) ?
C2 C1 C11 121.7(4) ?
C10 C1 C11 115.3(3) ?
C1 C2 C3 119.6(4) ?
C1 C2 C21 123.1(4) ?
C3 C2 C21 117.3(4) ?
O1 C3 C2 120.2(4) ?
O1 C3 C4 120.9(4) ?
C2 C3 C4 118.9(4) ?
C3 C4 C5 120.4(4) ?
C3 C4 C9 120.5(4) ?
C5 C4 C9 119.0(4) ?
C4 C5 C6 120.0(4) ?
C5 C6 C7 120.4(4) ?
C6 C7 C8 119.9(4) ?
C7 C8 C9 120.3(4) ?
C4 C9 C8 120.2(4) ?
C4 C9 C10 119.6(4) ?
C8 C9 C10 120.2(4) ?
O2 C10 C1 120.6(4) ?
O2 C10 C9 121.1(4) ?
C1 C10 C9 118.4(4) ?
C1 C11 C12 122.6(4) ?
C1 C11 C20 116.7(4) ?
C12 C11 C20 120.6(4) ?
C11 C12 C13 121.4(4) ?
C11 C12 C28 122.0(4) ?
C13 C12 C28 116.6(4) ?
O3 C13 C12 119.1(5) ?
O3 C13 C14 122.8(5) ?
C12 C13 C14 118.1(5) ?
C13 C14 C15 120.7(5) ?
C13 C14 C19 120.3(4) ?
C15 C14 C19 119.0(5) ?
C14 C15 C16 119.9(6) ?
C15 C16 C17 120.5(6) ?
C16 C17 C18 121.1(6) ?
C17 C18 C19 119.4(6) ?
C14 C19 C18 120.1(5) ?
C14 C19 C20 120.1(4) ?
C18 C19 C20 119.9(5) ?
O4 C20 C11 120.0(4) ?
O4 C20 C19 122.1(4) ?
C11 C20 C19 117.9(4) ?
C2 C21 C22 114.7(4) ?
C21 C22 C23 129.1(5) ?
C22 C23 C24 124.6(5) ?
C22 C23 C25 121.1(5) ?
C24 C23 C25 114.3(5) ?
O5 C26 C27 99.9(9) ?
O7 C27 C26 92.9(9) ?
O5 C28 O6 121.6(9) ?
O5 C28 O7 94.2(9) ?
O5 C28 O8 21.2(7) ?
O5 C28 C12 129(1) ?
O6 C28 O7 27.5(6) ?
O6 C28 O8 140.7(7) ?
O6 C28 C12 108.4(8) ?
O7 C28 O8 114.1(9) ?
O7 C28 C12 134(1) ?
O8 C28 C12 110.8(7) ?
C4 C5 H1 119.979 no
C6 C5 H1 119.980 no
C5 C6 H2 119.816 no
C7 C6 H2 119.814 no
C6 C7 H3 120.025 no
C8 C7 H3 120.026 no
C7 C8 H4 119.852 no
C9 C8 H4 119.853 no
C14 C15 H5 120.040 no
C16 C15 H5 120.040 no
C15 C16 H6 119.745 no
C17 C16 H6 119.748 no
C16 C17 H7 119.463 no
C18 C17 H7 119.464 no
C17 C18 H8 120.288 no
C19 C18 H8 120.290 no
C2 C21 H9 108.148 no
C2 C21 H10 108.150 no
C22 C21 H9 108.153 no
C22 C21 H10 108.153 no
H9 C21 H10 109.460 no
C21 C22 H11 115.469 no
C23 C22 H11 115.471 no
C23 C24 H12 109.474 no
C23 C24 H13 109.472 no
C23 C24 H14 109.476 no
H12 C24 H13 109.466 no
H12 C24 H14 109.472 no
H13 C24 H14 109.468 no
C23 C25 H15 109.471 no
C23 C25 H16 109.469 no
C23 C25 H17 109.470 no
H15 C25 H16 109.473 no
H15 C25 H17 109.473 no
H16 C25 H17 109.472 no

loop_
_geom_bond_atom_site_label_1
_geom_bond_atom_site_label_2
_geom_bond_distance
_geom_bond_publ_flag
O1 C3 1.217(5) yes
O2 C10 1.221(5) yes
O3 C13 1.228(6) yes
O4 C20 1.217(5) yes
O5 O7 1.48(1) yes
O5 O8 0.761(9) yes
O5 C26 1.51(1) yes
O5 C28 0.981(10) yes
O6 O7 0.794(7) yes
O6 C28 1.56(1) yes
O7 C27 1.50(1) yes
O7 C28 1.044(9) yes
O8 C28 1.59(1) yes
C1 C2 1.343(5) yes
C1 C10 1.472(6) yes
C1 C11 1.502(6) yes
C2 C3 1.500(6) yes
C2 C21 1.507(6) yes
C3 C4 1.480(6) yes
C4 C5 1.396(6) yes
C4 C9 1.396(6) yes
C5 C6 1.377(6) yes
C6 C7 1.391(7) yes
C7 C8 1.371(6) yes
C8 C9 1.385(6) yes
C9 C10 1.491(6) yes
C11 C12 1.334(6) yes
C11 C20 1.486(6) yes
C12 C13 1.495(6) yes
C12 C28 1.456(8) yes
C13 C14 1.456(7) yes
C14 C15 1.403(6) yes
C14 C19 1.390(7) yes
C15 C16 1.361(9) yes
C16 C17 1.358(9) yes
C17 C18 1.378(9) yes
C18 C19 1.377(6) yes
C19 C20 1.486(6) yes
C21 C22 1.478(7) yes
C22 C23 1.324(7) yes
C23 C24 1.508(8) yes
C23 C25 1.498(7) yes
C26 C27 1.14(1) yes
C5 H1 0.950 no
C6 H2 0.950 no
C7 H3 0.950 no
C8 H4 0.950 no
C15 H5 0.950 no
C16 H6 0.950 no
C17 H7 0.950 no
C18 H8 0.950 no
C21 H9 0.950 no
C21 H10 0.950 no
C22 H11 0.950 no
C24 H12 0.950 no
C24 H13 0.950 no
C24 H14 0.950 no
C25 H15 0.950 no
C25 H16 0.950 no
C25 H17 0.950 no

loop_
_geom_contact_atom_site_label_1
_geom_contact_atom_site_label_2
_geom_contact_distance
_geom_contact_site_symmetry_2
O1 O1 3.139(7) 2_557
O1 C3 3.248(5) 2_557
O1 C2 3.460(5) 2_557
O1 C25 3.546(6) 2_567
O1 C21 3.552(6) 2_557
O1 C7 3.568(6) 2_657
O1 C27 3.57(1) 2_557
O1 C8 3.581(6) 2_657
O2 C16 3.213(6) 2_666
O2 C27 3.30(1) 1_655
O2 C17 3.427(7) 1_545
O3 C26 3.16(1) 2_556
O3 C15 3.257(6) 2_566
O3 O3 3.484(9) 2_566
O4 C6 3.180(6) 2_657
O4 C16 3.514(8) 2_666
O4 C15 3.522(6) 2_666
O5 C26 3.52(1) 2_556
O6 C15 3.488(8) 2_566
O8 C16 3.16(1) 1_545
O8 C17 3.25(1) 1_545
C3 C7 3.447(6) 2_657
C5 C9 3.441(6) 2_657
C9 C25 3.515(7) 1_545
C13 C17 3.540(8) 2_666
C13 C18 3.575(7) 2_666
C14 C18 3.332(6) 2_666
C14 C19 3.577(6) 2_666
C14 C17 3.579(7) 2_666
C15 C19 3.526(6) 2_666
C15 C18 3.567(7) 2_666
C16 C20 3.369(7) 2_666
C16 C19 3.573(7) 2_666

loop_
_geom_torsion_atom_site_label_1
_geom_torsion_atom_site_label_2
_geom_torsion_atom_site_label_3
_geom_torsion_atom_site_label_4
_geom_torsion
_geom_torsion_site_symmetry_1
_geom_torsion_site_symmetry_2
_geom_torsion_site_symmetry_3
_geom_torsion_site_symmetry_4
_geom_torsion_publ_flag
O1 C3 C2 C1 178.0(4) 1_555 1_555 1_555 1_555 yes
O1 C3 C2 C21 -0.8(6) 1_555 1_555 1_555 1_555 yes
O1 C3 C4 C5 0.2(6) 1_555 1_555 1_555 1_555 yes
O1 C3 C4 C9 -177.8(4) 1_555 1_555 1_555 1_555 yes
O2 C10 C1 C2 178.2(4) 1_555 1_555 1_555 1_555 yes
O2 C10 C1 C11 -3.3(6) 1_555 1_555 1_555 1_555 yes
O2 C10 C9 C4 -178.0(4) 1_555 1_555 1_555 1_555 yes
O2 C10 C9 C8 1.1(7) 1_555 1_555 1_555 1_555 yes
O3 C13 C12 C11 170.3(5) 1_555 1_555 1_555 1_555 yes
O3 C13 C12 C28 -10.7(8) 1_555 1_555 1_555 1_555 yes
O3 C13 C14 C15 10.3(7) 1_555 1_555 1_555 1_555 yes
O3 C13 C14 C19 -168.5(5) 1_555 1_555 1_555 1_555 yes
O4 C20 C11 C1 9.0(6) 1_555 1_555 1_555 1_555 yes
O4 C20 C11 C12 -168.1(4) 1_555 1_555 1_555 1_555 yes
O4 C20 C19 C14 170.1(4) 1_555 1_555 1_555 1_555 yes
O4 C20 C19 C18 -10.2(6) 1_555 1_555 1_555 1_555 yes
O5 O7 O6 C28 8(1) 1_555 1_555 1_555 1_555 yes
O5 O7 C27 C26 -5.9(9) 1_555 1_555 1_555 1_555 yes
O5 O7 C28 O6 -174(1) 1_555 1_555 1_555 1_555 yes
O5 O7 C28 O8 -7.5(6) 1_555 1_555 1_555 1_555 yes
O5 O7 C28 C12 167(1) 1_555 1_555 1_555 1_555 yes
O5 O8 C28 O6 30(1) 1_555 1_555 1_555 1_555 yes
O5 O8 C28 O7 21(1) 1_555 1_555 1_555 1_555 yes
O5 O8 C28 C12 -155(1) 1_555 1_555 1_555 1_555 yes
O5 C26 C27 O7 5.9(9) 1_555 1_555 1_555 1_555 yes
O5 C28 O6 O7 -5(1) 1_555 1_555 1_555 1_555 yes
O5 C28 O7 O6 174(1) 1_555 1_555 1_555 1_555 yes
O5 C28 O7 C27 11(1) 1_555 1_555 1_555 1_555 yes
O5 C28 C12 C11 -89(1) 1_555 1_555 1_555 1_555 yes
O5 C28 C12 C13 91(1) 1_555 1_555 1_555 1_555 yes
O6 O7 O5 O8 68(5) 1_555 1_555 1_555 1_555 yes
O6 O7 O5 C26 163(2) 1_555 1_555 1_555 1_555 yes
O6 O7 O5 C28 -11(2) 1_555 1_555 1_555 1_555 yes
O6 O7 C27 C26 -176(1) 1_555 1_555 1_555 1_555 yes
O6 O7 C28 O8 167.4(9) 1_555 1_555 1_555 1_555 yes
O6 O7 C28 C12 -17(1) 1_555 1_555 1_555 1_555 yes
O6 C28 O5 O7 2.8(6) 1_555 1_555 1_555 1_555 yes
O6 C28 O5 O8 -158(1) 1_555 1_555 1_555 1_555 yes
O6 C28 O5 C26 -3(1) 1_555 1_555 1_555 1_555 yes
O6 C28 O7 C27 -162(1) 1_555 1_555 1_555 1_555 yes
O6 C28 C12 C11 98.1(6) 1_555 1_555 1_555 1_555 yes
O6 C28 C12 C13 -80.8(6) 1_555 1_555 1_555 1_555 yes
O7 O5 O8 C28 -66(4) 1_555 1_555 1_555 1_555 yes
O7 O5 C26 C27 -6.0(9) 1_555 1_555 1_555 1_555 yes
O7 O5 C28 O8 160(1) 1_555 1_555 1_555 1_555 yes
O7 O5 C28 C12 -168(1) 1_555 1_555 1_555 1_555 yes
O7 O6 C28 O8 -18(1) 1_555 1_555 1_555 1_555 yes
O7 O6 C28 C12 166(1) 1_555 1_555 1_555 1_555 yes
O7 C28 O5 O8 -160(1) 1_555 1_555 1_555 1_555 yes
O7 C28 O5 C26 -6(1) 1_555 1_555 1_555 1_555 yes
O7 C28 C12 C11 106.6(10) 1_555 1_555 1_555 1_555 yes
O7 C28 C12 C13 -72(1) 1_555 1_555 1_555 1_555 yes
O8 O5 O7 C27 -90(4) 1_555 1_555 1_555 1_555 yes
O8 O5 O7 C28 79(4) 1_555 1_555 1_555 1_555 yes
O8 O5 C26 C27 159(1) 1_555 1_555 1_555 1_555 yes
O8 O5 C28 C12 30(2) 1_555 1_555 1_555 1_555 yes
O8 C28 O5 C26 154(2) 1_555 1_555 1_555 1_555 yes
O8 C28 O7 C27 4(1) 1_555 1_555 1_555 1_555 yes
O8 C28 C12 C11 -78.4(7) 1_555 1_555 1_555 1_555 yes
O8 C28 C12 C13 102.6(6) 1_555 1_555 1_555 1_555 yes
C1 C2 C3 C4 -2.4(6) 1_555 1_555 1_555 1_555 yes
C1 C2 C21 C22 -53.4(6) 1_555 1_555 1_555 1_555 yes
C1 C10 C9 C4 0.8(6) 1_555 1_555 1_555 1_555 yes
C1 C10 C9 C8 179.9(4) 1_555 1_555 1_555 1_555 yes
C1 C11 C12 C13 -178.9(4) 1_555 1_555 1_555 1_555 yes
C1 C11 C12 C28 2.2(8) 1_555 1_555 1_555 1_555 yes
C1 C11 C20 C19 -171.5(3) 1_555 1_555 1_555 1_555 yes
C2 C1 C10 C9 -0.6(6) 1_555 1_555 1_555 1_555 yes
C2 C1 C11 C12 -86.2(5) 1_555 1_555 1_555 1_555 yes
C2 C1 C11 C20 96.8(5) 1_555 1_555 1_555 1_555 yes
C2 C3 C4 C5 -179.3(4) 1_555 1_555 1_555 1_555 yes
C2 C3 C4 C9 2.6(6) 1_555 1_555 1_555 1_555 yes
C2 C21 C22 C23 130.5(5) 1_555 1_555 1_555 1_555 yes
C3 C2 C1 C10 1.4(6) 1_555 1_555 1_555 1_555 yes
C3 C2 C1 C11 -177.0(4) 1_555 1_555 1_555 1_555 yes
C3 C2 C21 C22 125.5(5) 1_555 1_555 1_555 1_555 yes
C3 C4 C5 C6 179.1(4) 1_555 1_555 1_555 1_555 yes
C3 C4 C9 C8 179.0(4) 1_555 1_555 1_555 1_555 yes
C3 C4 C9 C10 -1.8(6) 1_555 1_555 1_555 1_555 yes
C4 C3 C2 C21 178.7(4) 1_555 1_555 1_555 1_555 yes
C4 C5 C6 C7 3.1(6) 1_555 1_555 1_555 1_555 yes
C4 C9 C8 C7 0.7(7) 1_555 1_555 1_555 1_555 yes
C5 C4 C9 C8 0.9(6) 1_555 1_555 1_555 1_555 yes
C5 C4 C9 C10 -179.9(4) 1_555 1_555 1_555 1_555 yes
C5 C6 C7 C8 -1.5(7) 1_555 1_555 1_555 1_555 yes
C6 C5 C4 C9 -2.8(6) 1_555 1_555 1_555 1_555 yes
C6 C7 C8 C9 -0.5(7) 1_555 1_555 1_555 1_555 yes
C7 C8 C9 C10 -178.4(4) 1_555 1_555 1_555 1_555 yes
C9 C10 C1 C11 177.9(4) 1_555 1_555 1_555 1_555 yes
C10 C1 C2 C21 -179.8(4) 1_555 1_555 1_555 1_555 yes
C10 C1 C11 C12 95.3(5) 1_555 1_555 1_555 1_555 yes
C10 C1 C11 C20 -81.7(4) 1_555 1_555 1_555 1_555 yes
C11 C1 C2 C21 1.8(7) 1_555 1_555 1_555 1_555 yes
C11 C12 C13 C14 -9.4(7) 1_555 1_555 1_555 1_555 yes
C11 C20 C19 C14 -9.5(6) 1_555 1_555 1_555 1_555 yes
C11 C20 C19 C18 170.3(4) 1_555 1_555 1_555 1_555 yes
C12 C11 C20 C19 11.5(6) 1_555 1_555 1_555 1_555 yes
C12 C13 C14 C15 -170.1(4) 1_555 1_555 1_555 1_555 yes
C12 C13 C14 C19 11.2(6) 1_555 1_555 1_555 1_555 yes
C12 C28 O5 C26 -174.4(7) 1_555 1_555 1_555 1_555 yes
C12 C28 O7 C27 179.3(7) 1_555 1_555 1_555 1_555 yes
C13 C12 C11 C20 -2.1(6) 1_555 1_555 1_555 1_555 yes
C13 C14 C15 C16 -179.3(5) 1_555 1_555 1_555 1_555 yes
C13 C14 C19 C18 178.4(4) 1_555 1_555 1_555 1_555 yes
C13 C14 C19 C20 -1.8(6) 1_555 1_555 1_555 1_555 yes
C14 C13 C12 C28 169.6(6) 1_555 1_555 1_555 1_555 yes
C14 C15 C16 C17 0.2(8) 1_555 1_555 1_555 1_555 yes
C14 C19 C18 C17 1.5(7) 1_555 1_555 1_555 1_555 yes
C15 C14 C19 C18 -0.3(6) 1_555 1_555 1_555 1_555 yes
C15 C14 C19 C20 179.4(4) 1_555 1_555 1_555 1_555 yes
C15 C16 C17 C18 1.0(9) 1_555 1_555 1_555 1_555 yes
C16 C15 C14 C19 -0.5(7) 1_555 1_555 1_555 1_555 yes
C16 C17 C18 C19 -1.8(8) 1_555 1_555 1_555 1_555 yes
C17 C18 C19 C20 -178.3(4) 1_555 1_555 1_555 1_555 yes
C20 C11 C12 C28 179.1(7) 1_555 1_555 1_555 1_555 yes
C21 C22 C23 C24 -2.1(8) 1_555 1_555 1_555 1_555 yes
C21 C22 C23 C25 178.9(5) 1_555 1_555 1_555 1_555 yes
C26 O5 O7 C27 4.5(7) 1_555 1_555 1_555 1_555 yes
C26 O5 O7 C28 174(1) 1_555 1_555 1_555 1_555 yes
C26 O5 O8 C28 -159(1) 1_555 1_555 1_555 1_555 yes
C26 C27 O7 C28 -13(1) 1_555 1_555 1_555 1_555 yes
C27 O7 O5 C28 -170.4(10) 1_555 1_555 1_555 1_555 yes
C27 O7 O6 C28 164(1) 1_555 1_555 1_555 1_555 yes
C27 C26 O5 C28 -1(1) 1_555 1_555 1_555 1_555 yes
